data_7023137
loop_
_publ_author_name
'Ehsan, Muhammad Ali'
'Peiris, T. A. Nirmal'
'Wijayantha, K. G. Upul'
'Olmstead, Marilyn M.'
'Arifin, Zainudin'
'Mazhar, Muhammad'
'Lo, K. M.'
'McKee, Vickie'

_publ_section_title
;
 Development of molecular precursors for deposition of indium sulphide
 thin film electrodes for photoelectrochemical applications.
;
_journal_issue 30
_journal_name_full 'Dalton transactions (Cambridge, England : 2003)'
_journal_page_first 10919
_journal_page_last 10928
_journal_paper_doi 10.1039/c3dt50781e
_journal_volume 42
_journal_year 2013
_chemical_formula_moiety 'C18 H30 In N3 S6, 0.5(C5 H5 N)'
_chemical_formula_sum 'C20.5 H32.5 In N3.5 S6'
_chemical_formula_weight 635.18
_chemical_name_common '[In(S~2~CPip]0.5(py)'
_chemical_name_systematic
;
In(N,N-pentamethylenethiocarbamato)3.0.5pyridine solvate
;
_space_group_IT_number 2
_symmetry_cell_setting triclinic
_symmetry_space_group_name_Hall '-P 1'
_symmetry_space_group_name_H-M 'P -1'
_atom_sites_solution_hydrogens geom
_atom_sites_solution_primary direct
_atom_sites_solution_secondary difmap
_audit_creation_method SHELXL-97
_cell_angle_alpha 93.148(2)
_cell_angle_beta 91.655(2)
_cell_angle_gamma 107.443(3)
_cell_formula_units_Z 2
_cell_length_a 9.4396(2)
_cell_length_b 10.7753(3)
_cell_length_c 14.0452(3)
_cell_measurement_reflns_used 9962
_cell_measurement_temperature 100
_cell_measurement_theta_max 31.00
_cell_measurement_theta_min 2.52
_cell_volume 1359.31(6)
_computing_cell_refinement 'Bruker SAINT'
_computing_data_collection 'Bruker APEX2'
_computing_data_reduction 'Bruker SAINT'
_computing_molecular_graphics 'Bruker SHELXTL'
_computing_publication_material 'Bruker SHELXTL'
_computing_structure_refinement 'SHELXL-97 (Sheldrick, 2008)'
_computing_structure_solution 'SHELXS-97 (Sheldrick, 2008)'
_diffrn_ambient_temperature 100(2)
_diffrn_detector_area_resol_mean 8.3
_diffrn_measured_fraction_theta_full 0.988
_diffrn_measured_fraction_theta_max 0.988
_diffrn_measurement_device_type 'Bruker APEX-II CCD'
_diffrn_measurement_method '\f and \w scans'
_diffrn_radiation_monochromator graphite
_diffrn_radiation_source 'fine-focus sealed tube'
_diffrn_radiation_type MoK\a
_diffrn_radiation_wavelength 0.71073
_diffrn_reflns_av_R_equivalents 0.0114
_diffrn_reflns_av_sigmaI/netI 0.0172
_diffrn_reflns_limit_h_max 12
_diffrn_reflns_limit_h_min -12
_diffrn_reflns_limit_k_max 14
_diffrn_reflns_limit_k_min -14
_diffrn_reflns_limit_l_max 18
_diffrn_reflns_limit_l_min -18
_diffrn_reflns_number 13467
_diffrn_reflns_theta_full 28.00
_diffrn_reflns_theta_max 28.00
_diffrn_reflns_theta_min 1.99
_exptl_absorpt_coefficient_mu 1.346
_exptl_absorpt_correction_T_max 0.8445
_exptl_absorpt_correction_T_min 0.6576
_exptl_absorpt_correction_type multi-scan
_exptl_absorpt_process_details 'SADABS (Sheldrick, 2008)'
_exptl_crystal_colour yellow
_exptl_crystal_density_diffrn 1.552
_exptl_crystal_density_method 'not measured'
_exptl_crystal_description block
_exptl_crystal_F_000 650
_exptl_crystal_size_max 0.34
_exptl_crystal_size_mid 0.17
_exptl_crystal_size_min 0.13
_refine_diff_density_max 0.379
_refine_diff_density_min -0.480
_refine_diff_density_rms 0.051
_refine_ls_extinction_method none
_refine_ls_goodness_of_fit_ref 1.060
_refine_ls_hydrogen_treatment constr
_refine_ls_matrix_type full
_refine_ls_number_parameters 295
_refine_ls_number_reflns 6491
_refine_ls_number_restraints 0
_refine_ls_restrained_S_all 1.060
_refine_ls_R_factor_all 0.0174
_refine_ls_R_factor_gt 0.0162
_refine_ls_shift/su_max 0.004
_refine_ls_shift/su_mean 0.000
_refine_ls_structure_factor_coef Fsqd
_refine_ls_weighting_details 'calc w=1/[\s^2^(Fo^2^)+(0.0156P)^2^+0.4902P] where P=(Fo^2^+2Fc^2^)/3'
_refine_ls_weighting_scheme calc
_refine_ls_wR_factor_gt 0.0395
_refine_ls_wR_factor_ref 0.0403
_reflns_number_gt 6176
_reflns_number_total 6491
_reflns_threshold_expression I>2\s(I)
_cod_data_source_file c3dt50781e.txt
_cod_data_source_block sad
_cod_original_formula_sum 'C20.50 H32.50 In N3.50 S6'
_cod_database_code 7023137

loop_
_symmetry_equiv_pos_as_xyz
'x, y, z'
'-x, -y, -z'

loop_
_atom_site_label
_atom_site_type_symbol
_atom_site_fract_x
_atom_site_fract_y
_atom_site_fract_z
_atom_site_U_iso_or_equiv
_atom_site_adp_type
_atom_site_occupancy
_atom_site_symmetry_multiplicity
_atom_site_calc_flag
_atom_site_refinement_flags
_atom_site_disorder_assembly
_atom_site_disorder_group
In1 In 0.163019(9) 0.154208(8) 0.812609(6) 0.02115(3) Uani 1 1 d . . .
S1 S -0.00256(3) -0.03040(3) 0.69457(2) 0.02319(6) Uani 1 1 d . . .
S2 S 0.32021(4) 0.09425(3) 0.67788(2) 0.02629(7) Uani 1 1 d . . .
S3 S -0.05795(4) 0.22320(3) 0.87650(2) 0.02372(7) Uani 1 1 d . . .
S4 S 0.14842(4) 0.36431(3) 0.73580(2) 0.02546(7) Uani 1 1 d . . .
S5 S 0.39573(4) 0.28282(3) 0.91751(2) 0.02583(7) Uani 1 1 d . . .
S6 S 0.20075(3) 0.01799(3) 0.95082(2) 0.02322(6) Uani 1 1 d . . .
N1 N 0.15000(13) -0.08330(12) 0.54889(9) 0.0287(2) Uani 1 1 d . . .
N2 N -0.07802(13) 0.43898(11) 0.80107(8) 0.0252(2) Uani 1 1 d . . .
N3 N 0.44750(12) 0.14050(12) 1.05644(8) 0.0265(2) Uani 1 1 d . . .
C1 C 0.01792(15) -0.18819(14) 0.51120(10) 0.0286(3) Uani 1 1 d . . .
H1A H -0.0131 -0.1682 0.4474 0.034 Uiso 1 1 calc R . .
H1B H -0.0651 -0.1947 0.5540 0.034 Uiso 1 1 calc R . .
C2 C 0.05337(17) -0.31680(14) 0.50393(11) 0.0325(3) Uani 1 1 d . . .
H2A H -0.0342 -0.3862 0.4754 0.039 Uiso 1 1 calc R . .
H2B H 0.0750 -0.3405 0.5687 0.039 Uiso 1 1 calc R . .
C3 C 0.18644(18) -0.30782(15) 0.44299(12) 0.0362(3) Uani 1 1 d . . .
H3A H 0.1600 -0.2963 0.3760 0.043 Uiso 1 1 calc R . .
H3B H 0.2130 -0.3899 0.4443 0.043 Uiso 1 1 calc R . .
C4 C 0.31959(17) -0.19367(17) 0.47977(11) 0.0363(3) Uani 1 1 d . . .
H4A H 0.3552 -0.2114 0.5431 0.044 Uiso 1 1 calc R . .
H4B H 0.4014 -0.1841 0.4356 0.044 Uiso 1 1 calc R . .
C5 C 0.27816(16) -0.06808(15) 0.48804(11) 0.0338(3) Uani 1 1 d . . .
H5A H 0.3640 0.0036 0.5160 0.041 Uiso 1 1 calc R . .
H5B H 0.2528 -0.0452 0.4238 0.041 Uiso 1 1 calc R . .
C6 C 0.15560(14) -0.01485(12) 0.63093(9) 0.0228(2) Uani 1 1 d . . .
C7 C -0.02300(18) 0.56176(14) 0.75398(11) 0.0327(3) Uani 1 1 d . . .
H7A H -0.0978 0.5680 0.7051 0.039 Uiso 1 1 calc R . .
H7B H 0.0697 0.5643 0.7219 0.039 Uiso 1 1 calc R . .
C8 C 0.00664(16) 0.67528(14) 0.82849(12) 0.0330(3) Uani 1 1 d . . .
H8A H 0.0853 0.6711 0.8753 0.040 Uiso 1 1 calc R . .
H8B H 0.0424 0.7584 0.7972 0.040 Uiso 1 1 calc R . .
C9 C -0.13357(17) 0.67159(14) 0.88004(12) 0.0334(3) Uani 1 1 d . . .
H9A H -0.2090 0.6846 0.8345 0.040 Uiso 1 1 calc R . .
H9B H -0.1109 0.7431 0.9308 0.040 Uiso 1 1 calc R . .
C10 C -0.19510(17) 0.54115(14) 0.92391(11) 0.0326(3) Uani 1 1 d . . .
H10A H -0.1259 0.5343 0.9762 0.039 Uiso 1 1 calc R . .
H10B H -0.2917 0.5365 0.9515 0.039 Uiso 1 1 calc R . .
C11 C -0.21612(15) 0.42819(14) 0.85022(11) 0.0285(3) Uani 1 1 d . . .
H11A H -0.2465 0.3451 0.8820 0.034 Uiso 1 1 calc R . .
H11B H -0.2963 0.4274 0.8029 0.034 Uiso 1 1 calc R . .
C12 C -0.00403(14) 0.35216(12) 0.80430(9) 0.0215(2) Uani 1 1 d . . .
C13 C 0.57881(16) 0.24917(16) 1.09002(12) 0.0368(3) Uani 1 1 d . . .
H13A H 0.5963 0.3193 1.0451 0.044 Uiso 1 1 calc R . .
H13B H 0.6677 0.2186 1.0929 0.044 Uiso 1 1 calc R . .
C14 C 0.5527(2) 0.30130(17) 1.18856(13) 0.0448(4) Uani 1 1 d . . .
H14A H 0.6433 0.3705 1.2132 0.054 Uiso 1 1 calc R . .
H14B H 0.4705 0.3404 1.1838 0.054 Uiso 1 1 calc R . .
C15 C 0.5141(2) 0.1939(2) 1.25772(12) 0.0526(5) Uani 1 1 d . . .
H15A H 0.4868 0.2286 1.3189 0.063 Uiso 1 1 calc R . .
H15B H 0.6024 0.1647 1.2706 0.063 Uiso 1 1 calc R . .
C16 C 0.3856(2) 0.07802(18) 1.21776(11) 0.0411(4) Uani 1 1 d . . .
H16A H 0.3703 0.0060 1.2609 0.049 Uiso 1 1 calc R . .
H16B H 0.2933 0.1036 1.2143 0.049 Uiso 1 1 calc R . .
C17 C 0.41724(15) 0.03178(14) 1.11926(10) 0.0283(3) Uani 1 1 d . . .
H17A H 0.5042 -0.0014 1.1233 0.034 Uiso 1 1 calc R . .
H17B H 0.3306 -0.0403 1.0927 0.034 Uiso 1 1 calc R . .
C18 C 0.35840(13) 0.14681(12) 0.98351(9) 0.0220(2) Uani 1 1 d . . .
N4 N 0.3957(5) 0.4197(4) 0.4352(3) 0.0487(11) Uiso 0.31 1 d P . 1
C4A C 0.3957(5) 0.4197(4) 0.4352(3) 0.0487(11) Uiso 0.31 1 d P . 1
H4AA H 0.3267 0.3659 0.3940 0.058 Uiso 0.31 1 d PR . 1
C19 C 0.3995(5) 0.3947(4) 0.5300(3) 0.0428(10) Uiso 0.62 1 d P A 1
H19 H 0.3269 0.3198 0.5498 0.051 Uiso 0.62 1 d PR A 1
C20 C 0.5021(5) 0.4727(5) 0.5962(3) 0.0523(13) Uiso 0.62 1 d P . 1
H20 H 0.5019 0.4517 0.6610 0.063 Uiso 0.62 1 d PR . 1
N5 N 0.4802(8) 0.4444(7) 0.5797(6) 0.055(2) Uiso 0.19 1 d P . 2
C5A C 0.4802(8) 0.4444(7) 0.5797(6) 0.055(2) Uiso 0.19 1 d P . 2
H5AA H 0.4632 0.4048 0.6348 0.067 Uiso 0.19 1 d PR . 2
C21 C 0.3904(8) 0.3840(7) 0.5030(6) 0.0498(19) Uiso 0.38 1 d P B 2
H21 H 0.3176 0.3024 0.5091 0.060 Uiso 0.38 1 d PR B 2
C22 C 0.4054(10) 0.4405(9) 0.4171(7) 0.061(3) Uiso 0.38 1 d P . 2
H22 H 0.3454 0.4053 0.3608 0.073 Uiso 0.38 1 d PR . 2

loop_
_atom_site_aniso_label
_atom_site_aniso_U_11
_atom_site_aniso_U_22
_atom_site_aniso_U_33
_atom_site_aniso_U_23
_atom_site_aniso_U_13
_atom_site_aniso_U_12
In1 0.02211(5) 0.01971(5) 0.02222(5) 0.00011(3) 0.00201(3) 0.00735(3)
S1 0.02191(14) 0.02397(15) 0.02375(15) -0.00007(12) 0.00387(11) 0.00705(12)
S2 0.02198(15) 0.02635(16) 0.02912(17) -0.00419(13) 0.00405(12) 0.00593(12)
S3 0.02406(15) 0.02041(14) 0.02705(16) 0.00390(12) 0.00733(12) 0.00629(12)
S4 0.02755(16) 0.02448(15) 0.02739(16) 0.00597(12) 0.01033(13) 0.01091(13)
S5 0.02275(15) 0.02044(15) 0.03065(17) 0.00014(12) 0.00336(12) 0.00111(12)
S6 0.01913(14) 0.02087(14) 0.02656(15) 0.00222(12) -0.00234(11) 0.00156(11)
N1 0.0254(6) 0.0287(6) 0.0285(6) -0.0056(5) 0.0072(5) 0.0034(5)
N2 0.0276(6) 0.0237(5) 0.0269(6) 0.0031(4) 0.0072(4) 0.0110(4)
N3 0.0191(5) 0.0305(6) 0.0251(6) -0.0016(5) -0.0014(4) 0.0009(4)
C1 0.0257(6) 0.0284(7) 0.0285(7) -0.0050(5) 0.0021(5) 0.0045(5)
C2 0.0379(8) 0.0281(7) 0.0300(7) 0.0029(6) 0.0018(6) 0.0078(6)
C3 0.0384(8) 0.0329(8) 0.0391(8) -0.0056(6) 0.0019(7) 0.0147(6)
C4 0.0307(7) 0.0489(9) 0.0308(7) -0.0065(7) 0.0009(6) 0.0161(7)
C5 0.0286(7) 0.0370(8) 0.0306(7) -0.0073(6) 0.0106(6) 0.0029(6)
C6 0.0242(6) 0.0206(6) 0.0251(6) 0.0024(5) 0.0031(5) 0.0085(5)
C7 0.0404(8) 0.0307(7) 0.0347(8) 0.0125(6) 0.0122(6) 0.0197(6)
C8 0.0308(7) 0.0236(7) 0.0460(9) 0.0088(6) 0.0020(6) 0.0095(6)
C9 0.0376(8) 0.0265(7) 0.0383(8) -0.0032(6) 0.0013(6) 0.0140(6)
C10 0.0331(7) 0.0316(7) 0.0348(8) -0.0031(6) 0.0085(6) 0.0129(6)
C11 0.0211(6) 0.0264(7) 0.0386(8) -0.0021(6) 0.0058(5) 0.0084(5)
C12 0.0231(6) 0.0210(6) 0.0200(6) -0.0008(5) 0.0027(5) 0.0061(5)
C13 0.0217(6) 0.0371(8) 0.0436(9) -0.0060(7) -0.0088(6) -0.0006(6)
C14 0.0435(9) 0.0434(9) 0.0470(10) -0.0175(8) -0.0192(8) 0.0180(8)
C15 0.0746(13) 0.0637(12) 0.0294(8) -0.0145(8) -0.0132(8) 0.0401(11)
C16 0.0482(9) 0.0584(11) 0.0266(7) 0.0073(7) 0.0079(7) 0.0298(8)
C17 0.0240(6) 0.0353(7) 0.0257(7) 0.0022(5) -0.0008(5) 0.0094(6)
C18 0.0182(5) 0.0230(6) 0.0231(6) -0.0028(5) 0.0046(5) 0.0040(5)

loop_
_atom_type_symbol
_atom_type_description
_atom_type_scat_dispersion_real
_atom_type_scat_dispersion_imag
_atom_type_scat_source
C C 0.0033 0.0016 'International Tables Vol C Tables 4.2.6.8 and 6.1.1.4'
H H 0.0000 0.0000 'International Tables Vol C Tables 4.2.6.8 and 6.1.1.4'
N N 0.0061 0.0033 'International Tables Vol C Tables 4.2.6.8 and 6.1.1.4'
S S 0.1246 0.1234 'International Tables Vol C Tables 4.2.6.8 and 6.1.1.4'
In In -0.7276 1.3100 'International Tables Vol C Tables 4.2.6.8 and 6.1.1.4'

loop_
_geom_angle_atom_site_label_1
_geom_angle_atom_site_label_2
_geom_angle_atom_site_label_3
_geom_angle
_geom_angle_site_symmetry_1
_geom_angle_site_symmetry_3
S6 In1 S3 98.541(11) . .
S6 In1 S5 70.162(11) . .
S3 In1 S5 106.975(11) . .
S6 In1 S4 155.207(12) . .
S3 In1 S4 69.788(10) . .
S5 In1 S4 91.833(11) . .
S6 In1 S1 99.855(11) . .
S3 In1 S1 94.226(11) . .
S5 In1 S1 157.511(11) . .
S4 In1 S1 102.709(11) . .
S6 In1 S2 103.971(11) . .
S3 In1 S2 153.917(12) . .
S5 In1 S2 93.075(11) . .
S4 In1 S2 93.583(11) . .
S1 In1 S2 69.245(10) . .
C6 S1 In1 86.60(5) . .
C6 S2 In1 86.46(4) . .
C12 S3 In1 86.34(4) . .
C12 S4 In1 85.75(4) . .
C18 S5 In1 85.85(4) . .
C18 S6 In1 86.04(5) . .
C6 N1 C1 123.69(11) . .
C6 N1 C5 123.71(12) . .
C1 N1 C5 112.50(11) . .
C12 N2 C11 123.93(11) . .
C12 N2 C7 122.95(11) . .
C11 N2 C7 112.94(11) . .
C18 N3 C17 124.03(11) . .
C18 N3 C13 123.09(12) . .
C17 N3 C13 112.51(11) . .
N1 C1 C2 109.70(12) . .
N1 C1 H1A 109.7 . .
C2 C1 H1A 109.7 . .
N1 C1 H1B 109.7 . .
C2 C1 H1B 109.7 . .
H1A C1 H1B 108.2 . .
C1 C2 C3 111.11(12) . .
C1 C2 H2A 109.4 . .
C3 C2 H2A 109.4 . .
C1 C2 H2B 109.4 . .
C3 C2 H2B 109.4 . .
H2A C2 H2B 108.0 . .
C2 C3 C4 110.78(12) . .
C2 C3 H3A 109.5 . .
C4 C3 H3A 109.5 . .
C2 C3 H3B 109.5 . .
C4 C3 H3B 109.5 . .
H3A C3 H3B 108.1 . .
C5 C4 C3 110.83(12) . .
C5 C4 H4A 109.5 . .
C3 C4 H4A 109.5 . .
C5 C4 H4B 109.5 . .
C3 C4 H4B 109.5 . .
H4A C4 H4B 108.1 . .
N1 C5 C4 110.21(13) . .
N1 C5 H5A 109.6 . .
C4 C5 H5A 109.6 . .
N1 C5 H5B 109.6 . .
C4 C5 H5B 109.6 . .
H5A C5 H5B 108.1 . .
N1 C6 S2 121.38(10) . .
N1 C6 S1 121.04(10) . .
S2 C6 S1 117.57(8) . .
N2 C7 C8 109.03(12) . .
N2 C7 H7A 109.9 . .
C8 C7 H7A 109.9 . .
N2 C7 H7B 109.9 . .
C8 C7 H7B 109.9 . .
H7A C7 H7B 108.3 . .
C9 C8 C7 110.71(12) . .
C9 C8 H8A 109.5 . .
C7 C8 H8A 109.5 . .
C9 C8 H8B 109.5 . .
C7 C8 H8B 109.5 . .
H8A C8 H8B 108.1 . .
C8 C9 C10 110.22(12) . .
C8 C9 H9A 109.6 . .
C10 C9 H9A 109.6 . .
C8 C9 H9B 109.6 . .
C10 C9 H9B 109.6 . .
H9A C9 H9B 108.1 . .
C11 C10 C9 111.36(13) . .
C11 C10 H10A 109.4 . .
C9 C10 H10A 109.4 . .
C11 C10 H10B 109.4 . .
C9 C10 H10B 109.4 . .
H10A C10 H10B 108.0 . .
N2 C11 C10 110.84(11) . .
N2 C11 H11A 109.5 . .
C10 C11 H11A 109.5 . .
N2 C11 H11B 109.5 . .
C10 C11 H11B 109.5 . .
H11A C11 H11B 108.1 . .
N2 C12 S3 120.86(10) . .
N2 C12 S4 121.01(10) . .
S3 C12 S4 118.12(7) . .
N3 C13 C14 109.13(13) . .
N3 C13 H13A 109.9 . .
C14 C13 H13A 109.9 . .
N3 C13 H13B 109.9 . .
C14 C13 H13B 109.9 . .
H13A C13 H13B 108.3 . .
C15 C14 C13 111.32(14) . .
C15 C14 H14A 109.4 . .
C13 C14 H14A 109.4 . .
C15 C14 H14B 109.4 . .
C13 C14 H14B 109.4 . .
H14A C14 H14B 108.0 . .
C14 C15 C16 111.37(14) . .
C14 C15 H15A 109.4 . .
C16 C15 H15A 109.4 . .
C14 C15 H15B 109.4 . .
C16 C15 H15B 109.4 . .
H15A C15 H15B 108.0 . .
C17 C16 C15 110.64(14) . .
C17 C16 H16A 109.5 . .
C15 C16 H16A 109.5 . .
C17 C16 H16B 109.5 . .
C15 C16 H16B 109.5 . .
H16A C16 H16B 108.1 . .
N3 C17 C16 109.55(12) . .
N3 C17 H17A 109.8 . .
C16 C17 H17A 109.8 . .
N3 C17 H17B 109.8 . .
C16 C17 H17B 109.8 . .
H17A C17 H17B 108.2 . .
N3 C18 S5 121.29(10) . .
N3 C18 S6 120.83(10) . .
S5 C18 S6 117.88(8) . .
C20 N4 C19 119.5(4) 2_666 .
C20 C19 N4 123.1(4) . .
C20 C19 H19 119.3 . .
N4 C19 H19 117.7 . .
C4A C20 C19 117.4(4) 2_666 .
N4 C20 C19 117.4(4) 2_666 .
C4A C20 H20 121.9 2_666 .
N4 C20 H20 121.9 2_666 .
C19 C20 H20 120.6 . .
C21 N5 C22 127.5(7) . 2_666
N5 C21 C22 120.0(7) . .
N5 C21 H21 119.7 . .
C22 C21 H21 120.3 . .
C21 C22 C5A 112.4(8) . 2_666
C21 C22 N5 112.4(8) . 2_666
C21 C22 H22 125.0 . .
C5A C22 H22 122.6 2_666 .
N5 C22 H22 122.6 2_666 .

loop_
_geom_bond_atom_site_label_1
_geom_bond_atom_site_label_2
_geom_bond_distance
_geom_bond_site_symmetry_2
In1 S6 2.5760(3) .
In1 S3 2.5833(3) .
In1 S5 2.5847(4) .
In1 S4 2.5991(3) .
In1 S1 2.6024(3) .
In1 S2 2.6082(3) .
S1 C6 1.7319(13) .
S2 C6 1.7296(14) .
S3 C12 1.7260(13) .
S4 C12 1.7305(13) .
S5 C18 1.7291(14) .
S6 C18 1.7333(13) .
N1 C6 1.3245(17) .
N1 C1 1.4709(17) .
N1 C5 1.4755(17) .
N2 C12 1.3265(16) .
N2 C11 1.4695(17) .
N2 C7 1.4702(17) .
N3 C18 1.3241(17) .
N3 C17 1.4697(18) .
N3 C13 1.4716(17) .
C1 C2 1.519(2) .
C1 H1A 0.9900 .
C1 H1B 0.9900 .
C2 C3 1.523(2) .
C2 H2A 0.9900 .
C2 H2B 0.9900 .
C3 C4 1.525(2) .
C3 H3A 0.9900 .
C3 H3B 0.9900 .
C4 C5 1.517(2) .
C4 H4A 0.9900 .
C4 H4B 0.9900 .
C5 H5A 0.9900 .
C5 H5B 0.9900 .
C7 C8 1.519(2) .
C7 H7A 0.9900 .
C7 H7B 0.9900 .
C8 C9 1.518(2) .
C8 H8A 0.9900 .
C8 H8B 0.9900 .
C9 C10 1.523(2) .
C9 H9A 0.9900 .
C9 H9B 0.9900 .
C10 C11 1.516(2) .
C10 H10A 0.9900 .
C10 H10B 0.9900 .
C11 H11A 0.9900 .
C11 H11B 0.9900 .
C13 C14 1.520(2) .
C13 H13A 0.9900 .
C13 H13B 0.9900 .
C14 C15 1.519(3) .
C14 H14A 0.9900 .
C14 H14B 0.9900 .
C15 C16 1.524(3) .
C15 H15A 0.9900 .
C15 H15B 0.9900 .
C16 C17 1.513(2) .
C16 H16A 0.9900 .
C16 H16B 0.9900 .
C17 H17A 0.9900 .
C17 H17B 0.9900 .
N4 C20 1.371(6) 2_666
N4 C19 1.375(6) .
C19 C20 1.373(6) .
C19 H19 0.9500 .
C20 C4A 1.371(6) 2_666
C20 N4 1.371(6) 2_666
C20 H20 0.9499 .
N5 C21 1.356(10) .
N5 C22 1.377(11) 2_666
N5 H20 1.1495 .
C21 C22 1.373(11) .
C21 H21 0.9500 .
C22 C5A 1.377(11) 2_666
C22 N5 1.377(11) 2_666
C22 H22 0.9500 .

loop_
_geom_torsion_atom_site_label_1
_geom_torsion_atom_site_label_2
_geom_torsion_atom_site_label_3
_geom_torsion_atom_site_label_4
_geom_torsion
S6 In1 S1 C6 -103.44(4)
S3 In1 S1 C6 157.12(4)
S5 In1 S1 C6 -42.18(5)
S4 In1 S1 C6 86.90(4)
S2 In1 S1 C6 -2.13(4)
S6 In1 S2 C6 97.54(4)
S3 In1 S2 C6 -51.36(5)
S5 In1 S2 C6 167.86(4)
S4 In1 S2 C6 -100.11(4)
S1 In1 S2 C6 2.13(4)
S6 In1 S3 C12 157.08(4)
S5 In1 S3 C12 85.32(4)
S4 In1 S3 C12 -0.28(4)
S1 In1 S3 C12 -102.28(4)
S2 In1 S3 C12 -53.37(5)
S6 In1 S4 C12 -64.91(5)
S3 In1 S4 C12 0.28(4)
S5 In1 S4 C12 -107.15(4)
S1 In1 S4 C12 90.14(4)
S2 In1 S4 C12 159.66(4)
S6 In1 S5 C18 1.64(4)
S3 In1 S5 C18 94.79(4)
S4 In1 S5 C18 164.20(4)
S1 In1 S5 C18 -65.05(5)
S2 In1 S5 C18 -102.11(4)
S3 In1 S6 C18 -106.68(4)
S5 In1 S6 C18 -1.63(4)
S4 In1 S6 C18 -47.21(5)
S1 In1 S6 C18 157.48(4)
S2 In1 S6 C18 86.59(4)
C6 N1 C1 C2 -117.06(15)
C5 N1 C1 C2 59.56(16)
N1 C1 C2 C3 -56.18(16)
C1 C2 C3 C4 53.95(17)
C2 C3 C4 C5 -53.50(17)
C6 N1 C5 C4 117.07(15)
C1 N1 C5 C4 -59.55(16)
C3 C4 C5 N1 55.58(17)
C1 N1 C6 S2 172.51(10)
C5 N1 C6 S2 -3.7(2)
C1 N1 C6 S1 -8.11(19)
C5 N1 C6 S1 175.64(11)
In1 S2 C6 N1 176.02(11)
In1 S2 C6 S1 -3.38(7)
In1 S1 C6 N1 -176.01(11)
In1 S1 C6 S2 3.38(7)
C12 N2 C7 C8 -115.68(14)
C11 N2 C7 C8 59.68(16)
N2 C7 C8 C9 -58.36(16)
C7 C8 C9 C10 55.95(17)
C8 C9 C10 C11 -53.27(17)
C12 N2 C11 C10 117.68(15)
C7 N2 C11 C10 -57.62(16)
C9 C10 C11 N2 53.51(16)
C11 N2 C12 S3 -5.49(18)
C7 N2 C12 S3 169.35(11)
C11 N2 C12 S4 174.11(10)
C7 N2 C12 S4 -11.05(18)
In1 S3 C12 N2 -179.94(11)
In1 S3 C12 S4 0.45(7)
In1 S4 C12 N2 179.94(11)
In1 S4 C12 S3 -0.45(7)
C18 N3 C13 C14 112.61(16)
C17 N3 C13 C14 -60.67(16)
N3 C13 C14 C15 55.33(18)
C13 C14 C15 C16 -52.7(2)
C14 C15 C16 C17 52.97(19)
C18 N3 C17 C16 -111.65(15)
C13 N3 C17 C16 61.56(15)
C15 C16 C17 N3 -56.30(16)
C17 N3 C18 S5 175.80(10)
C13 N3 C18 S5 3.30(19)
C17 N3 C18 S6 -4.57(18)
C13 N3 C18 S6 -177.08(11)
In1 S5 C18 N3 177.05(11)
In1 S5 C18 S6 -2.59(7)
In1 S6 C18 N3 -177.04(11)
In1 S6 C18 S5 2.59(7)
